data_7033368
loop_
_publ_author_name
'Kumar, Navnita'
'Khullar, Sadhika'
'Mandal, Sanjay K.'

_publ_section_title
;
 Solvent effect on neutral chiral supramolecular assemblies and their
 distinct receptor behaviour towards anions.
;
_journal_issue 4
_journal_name_full 'Dalton transactions (Cambridge, England : 2003)'
_journal_page_first 1520
_journal_page_last 1525
_journal_paper_doi 10.1039/c4dt02778g
_journal_volume 44
_journal_year 2015
_chemical_formula_moiety 'C32 H32 Cu N4 O11,  2(C2 H6 O S)'
_chemical_formula_sum 'C36 H44 Cu N4 O13 S2'
_chemical_formula_weight 868.41
_chemical_name_common '[Cu(HTyrNO2)2(H2O)].2DMSO'
_space_group_crystal_system monoclinic
_space_group_IT_number 5
_space_group_name_Hall 'C 2y'
_space_group_name_H-M_alt 'C 1 2 1'
_symmetry_space_group_name_Hall 'C 2y'
_symmetry_space_group_name_H-M 'C 1 2 1'
_atom_sites_solution_hydrogens mixed
_audit_update_record
;
2014-07-18 deposited with the CCDC.
2014-12-04 downloaded from the CCDC.
;
_cell_angle_alpha 90
_cell_angle_beta 96.212(3)
_cell_angle_gamma 90
_cell_formula_units_Z 2
_cell_length_a 11.9587(7)
_cell_length_b 7.9940(5)
_cell_length_c 21.4277(11)
_cell_measurement_reflns_used 3394
_cell_measurement_temperature 296.(2)
_cell_measurement_theta_max 22.0815
_cell_measurement_theta_min 2.8688
_cell_volume 2036.4(2)
_computing_cell_refinement 'SAINT V8.30C (Bruker AXS Inc., 2013)'
_computing_data_reduction 'SAINT V8.30C (Bruker AXS Inc., 2013)'
_computing_structure_refinement 'SHELXL-2013 (Sheldrick, 2013)'
_diffrn_ambient_temperature 296.(2)
_diffrn_detector_area_resol_mean 8.3333
_diffrn_measured_fraction_theta_full 0.994
_diffrn_measured_fraction_theta_max 0.994
_diffrn_measurement_device_type 'Bruker Kappa Apex II'
_diffrn_measurement_method 'phi and omega scan'
_diffrn_radiation_monochromator Graphite
_diffrn_radiation_type 'Mo K\a'
_diffrn_radiation_wavelength 0.71073
_diffrn_reflns_av_R_equivalents 0.0232
_diffrn_reflns_limit_h_max 10
_diffrn_reflns_limit_h_min -14
_diffrn_reflns_limit_k_max 7
_diffrn_reflns_limit_k_min -9
_diffrn_reflns_limit_l_max 24
_diffrn_reflns_limit_l_min -25
_diffrn_reflns_number 7199
_diffrn_reflns_theta_full 25.02
_diffrn_reflns_theta_max 25.02
_diffrn_reflns_theta_min 0.96
_diffrn_source 'Sealed tube'
_diffrn_source_type 'Fine Focus'
_exptl_absorpt_coefficient_mu 0.706
_exptl_absorpt_correction_T_max 0.7452
_exptl_absorpt_correction_T_min 0.6938
_exptl_absorpt_correction_type multi-scan
_exptl_absorpt_process_details 'SADABS V2012/1 (Bruker AXS Inc.)'
_exptl_crystal_colour 'clear blue'
_exptl_crystal_density_diffrn 1.416
_exptl_crystal_density_method 'not measured'
_exptl_crystal_description block
_exptl_crystal_F_000 906
_exptl_crystal_size_max 0.100
_exptl_crystal_size_mid 0.100
_exptl_crystal_size_min 0.050
_refine_diff_density_max 0.226
_refine_diff_density_min -0.246
_refine_ls_abs_structure_details
;
Flack x determined using 926 quotients [(I+)-(I-)]/[(I+)+(I-)]
(Parsons and Flack (2004), Acta Cryst. A60, s61).
;
_refine_ls_abs_structure_Flack 0.033(8)
_refine_ls_extinction_method none
_refine_ls_goodness_of_fit_ref 1.016
_refine_ls_hydrogen_treatment undef
_refine_ls_matrix_type full
_refine_ls_number_parameters 260
_refine_ls_number_reflns 3081
_refine_ls_number_restraints 5
_refine_ls_restrained_S_all 1.016
_refine_ls_R_factor_all 0.0408
_refine_ls_R_factor_gt 0.0329
_refine_ls_shift/su_max 0.010
_refine_ls_shift/su_mean 0.002
_refine_ls_structure_factor_coef Fsqd
_refine_ls_weighting_details
;
w=1/[\s^2^(Fo^2^)+(0.0513P)^2^]
where P=(Fo^2^+2Fc^2^)/3
;
_refine_ls_weighting_scheme calc
_refine_ls_wR_factor_gt 0.0729
_refine_ls_wR_factor_ref 0.0925
_reflns_number_gt 2729
_reflns_number_total 3081
_reflns_threshold_expression 'I > 2\s(I)'
_cod_data_source_file c4dt02778g2.cif
_cod_data_source_block 1a
_cod_depositor_comments 'Adding full bibliography for 7033368--7033369.cif.'
_cod_database_code 7033368

loop_
_space_group_symop_operation_xyz
'x, y, z'
'-x, y, -z'
'x+1/2, y+1/2, z'
'-x+1/2, y+1/2, -z'

loop_
_atom_site_type_symbol
_atom_site_label
_atom_site_fract_x
_atom_site_fract_y
_atom_site_fract_z
_atom_site_U_iso_or_equiv
_atom_site_adp_type
_atom_site_calc_flag
_atom_site_refinement_flags_adp
_atom_site_refinement_flags_occupancy
_atom_site_refinement_flags_posn
_atom_site_occupancy
Cu Cu1 0.5 0.47853(10) 0.5 0.0368(3) Uani d T P DS 1
N N1 0.5466(3) 0.4070(5) 0.41599(16) 0.0297(9) Uani d . . . 1
H H1A 0.5004 0.4661 0.3824 0.036 Uiso calc U . R 1
N N2 0.6263(5) -0.0033(9) 0.1660(2) 0.0703(15) Uani d . . . 1
O O1 0.5 0.7515(8) 0.5 0.096(2) Uani d T P DS 1
O O2 0.5535(4) 0.0062(8) 0.12262(19) 0.0950(17) Uani d . . . 1
O O3 0.7202(5) -0.0595(8) 0.1621(2) 0.104(2) Uani d . . . 1
O O4 0.1744(2) 0.4744(7) 0.50927(14) 0.0489(8) Uani d . . . 1
O O5 0.3415(2) 0.4718(6) 0.47300(13) 0.0425(8) Uani d . . . 1
O O6 0.6866(4) 0.3982(7) 0.0616(2) 0.0982(17) Uani d . . . 1
O O7 0.4739(4) 0.5283(7) 0.87712(17) 0.0796(16) Uani d . . . 1
H H7 0.4229 0.4919 0.8959 0.119 Uiso calc U . R 1
S S1 0.71995(17) 0.2391(2) 0.03049(8) 0.0737(5) Uani d . . . 1
C C1 0.3666(4) 0.6050(7) 0.6882(2) 0.0435(13) Uani d . . . 1
C C2 0.4709(5) 0.6588(7) 0.7152(3) 0.0493(14) Uani d . . . 1
H H2 0.5187 0.713 0.6903 0.059 Uiso calc U . R 1
C C3 0.5056(5) 0.6335(8) 0.7785(3) 0.0556(15) Uani d . . . 1
H H3 0.5759 0.6712 0.7957 0.067 Uiso calc U . R 1
C C4 0.4356(5) 0.5521(8) 0.8159(2) 0.0539(16) Uani d . . . 1
C C5 0.3315(4) 0.4977(10) 0.7903(2) 0.0530(14) Uani d . . . 1
H H5 0.2838 0.4434 0.8152 0.064 Uiso calc U . R 1
C C6 0.2980(4) 0.5241(7) 0.7271(2) 0.0478(16) Uani d . . . 1
H H6 0.2275 0.4865 0.7102 0.057 Uiso calc U . R 1
C C7 0.5288(4) 0.2234(6) 0.4080(2) 0.0386(12) Uani d . . . 1
H H7A 0.4512 0.1973 0.4134 0.046 Uiso calc U . R 1
H H7B 0.5763 0.1651 0.4406 0.046 Uiso calc U . R 1
C C8 0.6529(4) 0.0756(6) 0.3384(2) 0.0420(13) Uani d . . . 1
H H8 0.7029 0.053 0.3737 0.05 Uiso calc U . R 1
C C9 0.5544(4) 0.1602(6) 0.3448(2) 0.0374(12) Uani d . . . 1
C C10 0.4808(4) 0.1917(7) 0.2920(2) 0.0424(13) Uani d . . . 1
H H10 0.4145 0.2496 0.296 0.051 Uiso calc U . R 1
C C11 0.5033(5) 0.1393(7) 0.2332(2) 0.0486(14) Uani d . . . 1
H H11 0.4529 0.1598 0.1979 0.058 Uiso calc U . R 1
C C12 0.6023(5) 0.0561(7) 0.2284(2) 0.0461(14) Uani d . . . 1
C C13 0.6783(4) 0.0239(6) 0.2798(3) 0.0479(15) Uani d . . . 1
H H13 0.7454 -0.0315 0.2754 0.057 Uiso calc U . R 1
C C14 0.2780(3) 0.4679(8) 0.51709(19) 0.0350(10) Uani d . . . 1
C C15 0.3348(3) 0.4575(8) 0.58458(19) 0.0345(11) Uani d . . . 1
H H15 0.2962 0.3721 0.6071 0.041 Uiso calc U . R 1
C C16 0.3282(4) 0.6253(7) 0.6192(2) 0.0457(13) Uani d . . . 1
H H16B 0.3753 0.7072 0.6012 0.055 Uiso calc U . R 1
H H16A 0.2514 0.6661 0.6139 0.055 Uiso calc U . R 1
C C17 0.6561(6) 0.2503(10) -0.0473(3) 0.079(2) Uani d . . . 1
H H17A 0.5759 0.2435 -0.0476 0.119 Uiso calc U . R 1
H H17B 0.682 0.1591 -0.0711 0.119 Uiso calc U . R 1
H H17C 0.6756 0.3544 -0.0657 0.119 Uiso calc U . R 1
C C18 0.8607(6) 0.2710(11) 0.0136(3) 0.084(2) Uani d . . . 1
H H18A 0.8647 0.3718 -0.0104 0.126 Uiso calc U . R 1
H H18B 0.8842 0.1778 -0.01 0.126 Uiso calc U . R 1
H H18C 0.9091 0.2807 0.0522 0.126 Uiso calc U . R 1
H H1 0.4416(12) 0.812(3) 0.499(4) 0.126 Uiso d U . D 1

loop_
_atom_site_aniso_label
_atom_site_aniso_U_11
_atom_site_aniso_U_22
_atom_site_aniso_U_33
_atom_site_aniso_U_12
_atom_site_aniso_U_13
_atom_site_aniso_U_23
Cu1 0.0252(4) 0.0534(6) 0.0311(4) 0 -0.0001(3) 0
N1 0.0272(19) 0.031(2) 0.0301(19) -0.0055(16) -0.0013(16) 0.0028(17)
N2 0.091(4) 0.066(4) 0.056(3) -0.018(4) 0.019(3) -0.017(4)
O1 0.035(3) 0.040(4) 0.213(8) 0 0.007(4) 0
O2 0.121(4) 0.117(5) 0.045(2) -0.007(4) 0.000(2) -0.018(3)
O3 0.103(4) 0.134(6) 0.080(3) 0.008(4) 0.036(3) -0.025(4)
O4 0.0235(15) 0.062(2) 0.060(2) 0.000(2) -0.0025(13) 0.015(3)
O5 0.0294(14) 0.066(2) 0.0313(15) 0.000(2) -0.0019(12) 0.004(2)
O6 0.121(4) 0.100(4) 0.081(3) -0.016(3) 0.044(3) -0.028(3)
O7 0.089(3) 0.108(5) 0.040(2) 0.008(3) -0.0056(19) 0.000(2)
S1 0.1029(14) 0.0647(13) 0.0550(9) -0.0114(11) 0.0152(9) 0.0084(9)
C1 0.046(3) 0.040(3) 0.044(3) 0.017(3) 0.004(2) -0.007(3)
C2 0.053(3) 0.042(4) 0.053(3) 0.003(3) 0.009(3) -0.008(3)
C3 0.050(3) 0.060(4) 0.053(4) 0.002(3) -0.007(3) -0.010(3)
C4 0.064(4) 0.056(4) 0.041(3) 0.015(3) 0.004(3) -0.005(3)
C5 0.058(3) 0.058(4) 0.044(3) 0.010(4) 0.013(2) 0.001(3)
C6 0.044(3) 0.057(5) 0.043(3) 0.007(3) 0.007(2) -0.009(3)
C7 0.037(3) 0.039(3) 0.040(3) -0.008(2) 0.005(2) 0.000(2)
C8 0.043(3) 0.036(3) 0.046(3) 0.001(2) -0.005(2) 0.005(3)
C9 0.040(3) 0.031(3) 0.040(3) -0.011(2) 0.002(2) -0.001(2)
C10 0.034(3) 0.044(4) 0.048(3) -0.003(2) -0.001(2) -0.004(3)
C11 0.055(3) 0.050(4) 0.038(3) -0.007(3) -0.006(2) -0.001(3)
C12 0.060(3) 0.039(3) 0.040(3) -0.012(3) 0.010(3) -0.004(3)
C13 0.052(3) 0.036(4) 0.057(3) 0.004(2) 0.012(3) -0.003(3)
C14 0.029(2) 0.031(3) 0.043(2) -0.004(3) -0.0040(18) 0.007(3)
C15 0.028(2) 0.038(3) 0.037(2) 0.005(3) 0.0042(17) 0.002(3)
C16 0.048(3) 0.044(3) 0.046(3) 0.022(3) 0.006(2) 0.000(3)
C17 0.077(5) 0.083(6) 0.075(5) 0.005(4) -0.005(4) -0.003(4)
C18 0.072(5) 0.081(6) 0.096(6) 0.008(4) -0.006(4) -0.005(5)

loop_
_atom_type_symbol
_atom_type_description
_atom_type_scat_dispersion_real
_atom_type_scat_dispersion_imag
_atom_type_scat_source
C C 0.0033 0.0016 'International Tables Vol C Tables 4.2.6.8 and 6.1.1.4'
H H 0.0000 0.0000 'International Tables Vol C Tables 4.2.6.8 and 6.1.1.4'
N N 0.0061 0.0033 'International Tables Vol C Tables 4.2.6.8 and 6.1.1.4'
O O 0.0106 0.0060 'International Tables Vol C Tables 4.2.6.8 and 6.1.1.4'
S S 0.1246 0.1234 'International Tables Vol C Tables 4.2.6.8 and 6.1.1.4'
Cu Cu 0.3201 1.2651 'International Tables Vol C Tables 4.2.6.8 and 6.1.1.4'

loop_
_geom_angle_atom_site_label_1
_geom_angle_atom_site_label_2
_geom_angle_atom_site_label_3
_geom_angle_site_symmetry_1
_geom_angle_site_symmetry_3
_geom_angle
O5 Cu1 O5 . 2_656 176.8(3)
O5 Cu1 N1 . 2_656 84.39(13)
O5 Cu1 N1 2_656 2_656 94.70(13)
O5 Cu1 N1 . . 94.70(13)
O5 Cu1 N1 2_656 . 84.39(13)
N1 Cu1 N1 2_656 . 147.2(2)
O5 Cu1 O1 . . 91.61(15)
O5 Cu1 O1 2_656 . 91.61(15)
N1 Cu1 O1 2_656 . 106.41(11)
N1 Cu1 O1 . . 106.41(11)
C15 N1 C7 2_656 . 113.2(4)
C15 N1 Cu1 2_656 . 106.7(3)
C7 N1 Cu1 . . 109.3(3)
C15 N1 H1A 2_656 . 109.2
C7 N1 H1A . . 109.2
Cu1 N1 H1A . . 109.2
O2 N2 O3 . . 124.2(5)
O2 N2 C12 . . 118.9(6)
O3 N2 C12 . . 116.8(5)
Cu1 O1 H1 . . 125.0(18)
C14 O5 Cu1 . . 115.1(2)
C4 O7 H7 . . 109.5
O6 S1 C17 . . 105.5(3)
O6 S1 C18 . . 105.7(3)
C17 S1 C18 . . 97.1(3)
C2 C1 C6 . . 117.3(5)
C2 C1 C16 . . 122.6(5)
C6 C1 C16 . . 120.1(5)
C1 C2 C3 . . 121.5(5)
C1 C2 H2 . . 119.3
C3 C2 H2 . . 119.3
C4 C3 C2 . . 119.8(5)
C4 C3 H3 . . 120.1
C2 C3 H3 . . 120.1
O7 C4 C5 . . 122.6(5)
O7 C4 C3 . . 117.6(5)
C5 C4 C3 . . 119.7(5)
C4 C5 C6 . . 119.7(5)
C4 C5 H5 . . 120.1
C6 C5 H5 . . 120.1
C5 C6 C1 . . 121.9(5)
C5 C6 H6 . . 119.0
C1 C6 H6 . . 119.0
N1 C7 C9 . . 113.1(4)
N1 C7 H7A . . 109.0
C9 C7 H7A . . 109.0
N1 C7 H7B . . 109.0
C9 C7 H7B . . 109.0
H7A C7 H7B . . 107.8
C9 C8 C13 . . 120.7(5)
C9 C8 H8 . . 119.6
C13 C8 H8 . . 119.6
C8 C9 C10 . . 118.9(5)
C8 C9 C7 . . 120.9(4)
C10 C9 C7 . . 120.2(5)
C11 C10 C9 . . 121.5(5)
C11 C10 H10 . . 119.2
C9 C10 H10 . . 119.2
C12 C11 C10 . . 118.1(5)
C12 C11 H11 . . 121.0
C10 C11 H11 . . 121.0
C11 C12 C13 . . 122.1(5)
C11 C12 N2 . . 118.6(5)
C13 C12 N2 . . 119.3(5)
C12 C13 C8 . . 118.7(5)
C12 C13 H13 . . 120.7
C8 C13 H13 . . 120.7
O4 C14 O5 . . 124.6(4)
O4 C14 C15 . . 117.8(4)
O5 C14 C15 . . 117.5(3)
N1 C15 C14 2_656 . 109.6(3)
N1 C15 C16 2_656 . 110.0(4)
C14 C15 C16 . . 111.5(4)
N1 C15 H15 2_656 . 108.6
C14 C15 H15 . . 108.6
C16 C15 H15 . . 108.6
C1 C16 C15 . . 110.6(4)
C1 C16 H16B . . 109.5
C15 C16 H16B . . 109.5
C1 C16 H16A . . 109.5
C15 C16 H16A . . 109.5
H16B C16 H16A . . 108.1
S1 C17 H17A . . 109.5
S1 C17 H17B . . 109.5
H17A C17 H17B . . 109.5
S1 C17 H17C . . 109.5
H17A C17 H17C . . 109.5
H17B C17 H17C . . 109.5
S1 C18 H18A . . 109.5
S1 C18 H18B . . 109.5
H18A C18 H18B . . 109.5
S1 C18 H18C . . 109.5
H18A C18 H18C . . 109.5
H18B C18 H18C . . 109.5

loop_
_geom_bond_atom_site_label_1
_geom_bond_atom_site_label_2
_geom_bond_site_symmetry_2
_geom_bond_distance
Cu1 O5 . 1.921(3)
Cu1 O5 2_656 1.921(3)
Cu1 N1 2_656 2.024(4)
Cu1 N1 . 2.024(4)
Cu1 O1 . 2.182(6)
N1 C15 2_656 1.475(5)
N1 C7 . 1.491(6)
N1 H1A . 0.98
N2 O2 . 1.206(6)
N2 O3 . 1.220(6)
N2 C12 . 1.475(7)
O1 H1 . 0.849(10)
O4 C14 . 1.233(4)
O5 C14 . 1.275(5)
O6 S1 . 1.509(5)
O7 C4 . 1.355(6)
O7 H7 . 0.82
S1 C17 . 1.759(6)
S1 C18 . 1.778(7)
C1 C2 . 1.385(7)
C1 C6 . 1.391(7)
C1 C16 . 1.509(7)
C2 C3 . 1.391(7)
C2 H2 . 0.93
C3 C4 . 1.383(8)
C3 H3 . 0.93
C4 C5 . 1.376(8)
C5 C6 . 1.385(7)
C5 H5 . 0.93
C6 H6 . 0.93
C7 C9 . 1.508(6)
C7 H7A . 0.97
C7 H7B . 0.97
C8 C9 . 1.378(7)
C8 C13 . 1.385(7)
C8 H8 . 0.93
C9 C10 . 1.381(7)
C10 C11 . 1.381(7)
C10 H10 . 0.93
C11 C12 . 1.371(7)
C11 H11 . 0.93
C12 C13 . 1.375(7)
C13 H13 . 0.93
C14 C15 . 1.532(5)
C15 N1 2_656 1.475(5)
C15 C16 . 1.540(7)
C15 H15 . 0.98
C16 H16B . 0.97
C16 H16A . 0.97
C17 H17A . 0.96
C17 H17B . 0.96
C17 H17C . 0.96
C18 H18A . 0.96
C18 H18B . 0.96
C18 H18C . 0.96
